data_7701988
loop_
_publ_author_name
'Mu, Ying'
'Song, Tingting'
'Liu, Ning'
'Tong, Xiaobo'
'Li, Feng'
'Mu, Xiaoyue'

_publ_section_title
;
 Half-Sandwich Rare-Earth Metal Complexes Bearing a C5Me4-C6H4-o-CH2NMe2
 Ligand: Synthesis, Characterization and Catalytic Properties for
 Isoprene, 1-Hexene and MMA Polymerization
;
_journal_name_full 'Dalton Transactions'
_journal_paper_doi 10.1039/C9DT04029C
_journal_year 2019
_chemical_formula_moiety 'C36 H58 B4 N2 Sm2'
_chemical_formula_sum 'C36 H64 B4 N2 Sm2'
_chemical_formula_weight 868.83
_space_group_crystal_system triclinic
_space_group_IT_number 2
_space_group_name_Hall '-P 1'
_space_group_name_H-M_alt 'P -1'
_atom_sites_solution_hydrogens mixed
_atom_sites_solution_primary iterative
_audit_creation_date 2019-09-24
_audit_creation_method
;
Olex2 1.2
(compiled 2018.05.29 svn.r3508 for OlexSys, GUI svn.r5506)
;
_audit_update_record
;
2019-09-24 deposited with the CCDC.	2019-11-18 downloaded from the CCDC.
;
_cell_angle_alpha 92.1500(10)
_cell_angle_beta 94.7390(10)
_cell_angle_gamma 96.5830(10)
_cell_formula_units_Z 2
_cell_length_a 8.6992(5)
_cell_length_b 12.4170(7)
_cell_length_c 21.8057(12)
_cell_measurement_reflns_used 7838
_cell_measurement_temperature 293(2)
_cell_measurement_theta_max 26.38
_cell_measurement_theta_min 2.37
_cell_volume 2329.3(2)
_computing_molecular_graphics 'Olex2 (Dolomanov et al., 2009)'
_computing_publication_material 'Olex2 (Dolomanov et al., 2009)'
_computing_structure_refinement 'ShelXL (Sheldrick, 2015)'
_computing_structure_solution 'olex2.solve (Bourhis et al., 2015)'
_diffrn_ambient_temperature 293(2)
_diffrn_measured_fraction_theta_full 0.974
_diffrn_measured_fraction_theta_max 0.966
_diffrn_measurement_device_type 'CCD area detector'
_diffrn_measurement_method 'phi and omega scans'
_diffrn_radiation_monochromator graphite
_diffrn_radiation_type MoK\a
_diffrn_radiation_wavelength 0.71073
_diffrn_reflns_av_R_equivalents 0.0186
_diffrn_reflns_av_unetI/netI 0.0368
_diffrn_reflns_Laue_measured_fraction_full 0.974
_diffrn_reflns_Laue_measured_fraction_max 0.966
_diffrn_reflns_limit_h_max 9
_diffrn_reflns_limit_h_min -10
_diffrn_reflns_limit_k_max 15
_diffrn_reflns_limit_k_min -15
_diffrn_reflns_limit_l_max 16
_diffrn_reflns_limit_l_min -27
_diffrn_reflns_number 13240
_diffrn_reflns_point_group_measured_fraction_full 0.974
_diffrn_reflns_point_group_measured_fraction_max 0.966
_diffrn_reflns_theta_full 25.242
_diffrn_reflns_theta_max 26.377
_diffrn_reflns_theta_min 2.366
_exptl_absorpt_coefficient_mu 2.518
_exptl_absorpt_correction_type none
_exptl_crystal_colour orange
_exptl_crystal_colour_primary orange
_exptl_crystal_density_diffrn 1.239
_exptl_crystal_description block
_exptl_crystal_F_000 876
_exptl_crystal_size_max 0.19
_exptl_crystal_size_mid 0.15
_exptl_crystal_size_min 0.12
_refine_diff_density_max 1.257
_refine_diff_density_min -1.013
_refine_diff_density_rms 0.128
_refine_ls_extinction_method none
_refine_ls_goodness_of_fit_ref 1.102
_refine_ls_hydrogen_treatment mixed
_refine_ls_matrix_type full
_refine_ls_number_parameters 449
_refine_ls_number_reflns 9200
_refine_ls_number_restraints 945
_refine_ls_restrained_S_all 1.064
_refine_ls_R_factor_all 0.0421
_refine_ls_R_factor_gt 0.0360
_refine_ls_shift/su_max 0.001
_refine_ls_shift/su_mean 0.000
_refine_ls_structure_factor_coef Fsqd
_refine_ls_weighting_details 'w=1/[\s^2^(Fo^2^)+(0.0597P)^2^+4.2148P] where P=(Fo^2^+2Fc^2^)/3'
_refine_ls_weighting_scheme calc
_refine_ls_wR_factor_gt 0.0989
_refine_ls_wR_factor_ref 0.1155
_reflns_Friedel_coverage 0.000
_reflns_number_gt 7998
_reflns_number_total 9200
_reflns_threshold_expression 'I > 2\s(I)'
_cod_data_source_file c9dt04029c2.cif
_cod_data_source_block 2_sq_sq
_cod_database_code 7701988
_shelx_shelxl_version_number 2014/7
_shelx_space_group_comment
;
The symmetry employed for this shelxl refinement is uniquely defined
by the following loop, which should always be used as a source of
symmetry information in preference to the above space-group names.
They are only intended as comments.
;
_shelx_estimated_absorpt_t_max 0.752
_shelx_estimated_absorpt_t_min 0.646
_olex2_refinement_description
;
1. Fixed Uiso
 At 1.2 times of:
  All C(H) groups, All C(H,H) groups
 At 1.5 times of:
  All C(H,H,H) groups
2. Rigid bond restraints
 C19, C25
 with sigma for 1-2 distances of 0.001 and sigma for 1-3 distances of 0.001
 Sm1, B2
 with sigma for 1-2 distances of 0.001 and sigma for 1-3 distances of 0.001
 Sm2, B2
 with sigma for 1-2 distances of 0.001 and sigma for 1-3 distances of 0.001
3. Uiso/Uaniso restraints and constraints
C26 \\sim C25 \\sim C27 \\sim C6 \\sim C1 \\sim C11 \\sim C29 \\sim C7 \\sim C5
\\sim C3 \\sim C28 \\sim C4 \\sim C33 \\sim C12 \\sim C19 \\sim C24 \\sim C30
\\sim C31 \\sim C22 \\sim C16 \\sim C23 \\sim C32 \\sim C8 \\sim C17 \\sim C20
\\sim C21 \\sim C18 \\sim C15 \\sim C36 \\sim C35 \\sim C34 \\sim C10 \\sim C9
\\sim C2 \\sim C14 \\sim C13: within 3.8A with sigma of 0.01 and sigma for
terminal atoms of 0.02
4.a Secondary CH2 refined with riding coordinates:
 C16(H16A,H16B), C34(H34A,H34B)
4.b Aromatic/amide H refined with riding coordinates:
 C5(H5), C3(H3), C4(H4), C22(H22), C23(H23), C20(H20), C21(H21), C2(H2)
4.c Idealised Me refined as rotating group:
 C33(H33C,H33A,H33B), C12(H12A,H12B,H12C), C30(H30A,H30B,H30C), C31(H31A,H31B,
 H31C), C32(H32A,H32B,H32C), C17(H17A,H17B,H17C), C18(H18A,H18B,H18C), C15(H15A,
 H15B,H15C), C36(H36A,H36B,H36C), C35(H35A,H35B,H35C), C14(H14A,H14B,H14C),
 C13(H13A,H13B,H13C)
;
_olex2_submission_special_instructions 'No special instructions were received'

loop_
_space_group_symop_operation_xyz
'x, y, z'
'-x, -y, -z'

loop_
_atom_site_label
_atom_site_type_symbol
_atom_site_fract_x
_atom_site_fract_y
_atom_site_fract_z
_atom_site_U_iso_or_equiv
_atom_site_adp_type
_atom_site_occupancy
_atom_site_site_symmetry_order
_atom_site_calc_flag
_atom_site_refinement_flags_posn
_atom_site_refinement_flags_adp
Sm1 Sm 0.80866(3) 0.41919(2) 0.29986(2) 0.03258(9) Uani 1 1 d . U
Sm2 Sm 0.82504(3) 0.10669(2) 0.19456(2) 0.03168(9) Uani 1 1 d . U
N1 N 0.5878(5) 0.5136(4) 0.2429(2) 0.0395(9) Uani 1 1 d . .
N2 N 1.0675(5) 0.1354(4) 0.1324(2) 0.0383(9) Uani 1 1 d . .
C26 C 0.9235(6) -0.0758(4) 0.2387(2) 0.0357(9) Uani 1 1 d . U
C25 C 0.9029(6) -0.0926(4) 0.1739(2) 0.0360(9) Uani 1 1 d . U
C27 C 0.7761(6) -0.0696(4) 0.2605(2) 0.0366(10) Uani 1 1 d . U
C6 C 0.4739(6) 0.6050(4) 0.3315(2) 0.0385(9) Uani 1 1 d . U
C1 C 0.5915(6) 0.6157(4) 0.3799(2) 0.0360(9) Uani 1 1 d . U
C11 C 0.8739(6) 0.5695(4) 0.3921(2) 0.0347(9) Uani 1 1 d . U
C29 C 0.7426(6) -0.1003(4) 0.1551(2) 0.0381(9) Uani 1 1 d . U
C7 C 0.7113(6) 0.5408(4) 0.3893(2) 0.0358(9) Uani 1 1 d . U
C5 C 0.3682(6) 0.6830(4) 0.3275(3) 0.0417(10) Uani 1 1 d . U
H5 H 0.2912 0.6770 0.2949 0.050 Uiso 1 1 calc R .
C3 C 0.4896(6) 0.7770(5) 0.4187(3) 0.0425(11) Uani 1 1 d . U
H3 H 0.4952 0.8333 0.4485 0.051 Uiso 1 1 calc R .
C28 C 0.6620(6) -0.0847(4) 0.2095(2) 0.0378(10) Uani 1 1 d . U
C4 C 0.3765(6) 0.7685(4) 0.3710(3) 0.0434(11) Uani 1 1 d . U
H4 H 0.3059 0.8193 0.3677 0.052 Uiso 1 1 calc R .
C33 C 1.0734(6) -0.0746(5) 0.2784(3) 0.0469(12) Uani 1 1 d . U
H33C H 1.0898 -0.0102 0.3050 0.070 Uiso 1 1 calc GR .
H33A H 1.1578 -0.0755 0.2527 0.070 Uiso 1 1 calc GR .
H33B H 1.0685 -0.1374 0.3028 0.070 Uiso 1 1 calc GR .
C12 C 0.9531(6) 0.6793(4) 0.3803(3) 0.0428(11) Uani 1 1 d . U
H12A H 0.8910 0.7125 0.3497 0.064 Uiso 1 1 calc GR .
H12B H 1.0530 0.6721 0.3660 0.064 Uiso 1 1 calc GR .
H12C H 0.9661 0.7237 0.4178 0.064 Uiso 1 1 calc GR .
C19 C 1.0235(6) -0.1244(4) 0.1341(2) 0.0373(9) Uani 1 1 d . U
C24 C 1.0969(6) -0.0562(4) 0.0921(2) 0.0403(10) Uani 1 1 d . U
C30 C 0.6658(6) -0.1300(5) 0.0913(3) 0.0479(13) Uani 1 1 d . U
H30A H 0.7373 -0.1093 0.0614 0.072 Uiso 1 1 calc GR .
H30B H 0.5755 -0.0928 0.0846 0.072 Uiso 1 1 calc GR .
H30C H 0.6356 -0.2070 0.0872 0.072 Uiso 1 1 calc GR .
C31 C 0.4884(6) -0.0901(5) 0.2116(3) 0.0477(13) Uani 1 1 d . U
H31A H 0.4421 -0.0713 0.1725 0.072 Uiso 1 1 calc GR .
H31B H 0.4657 -0.0401 0.2433 0.072 Uiso 1 1 calc GR .
H31C H 0.4469 -0.1624 0.2203 0.072 Uiso 1 1 calc GR .
C22 C 1.2432(6) -0.2030(5) 0.0631(3) 0.0458(11) Uani 1 1 d . U
H22 H 1.3138 -0.2295 0.0383 0.055 Uiso 1 1 calc R .
C16 C 0.4552(6) 0.5144(5) 0.2821(3) 0.0435(11) Uani 1 1 d . U
H16A H 0.4413 0.4456 0.3018 0.052 Uiso 1 1 calc R .
H16B H 0.3614 0.5201 0.2557 0.052 Uiso 1 1 calc R .
C23 C 1.2085(6) -0.0996(5) 0.0576(3) 0.0438(11) Uani 1 1 d . U
H23 H 1.2597 -0.0558 0.0302 0.053 Uiso 1 1 calc R .
C32 C 0.7439(7) -0.0556(5) 0.3269(3) 0.0495(13) Uani 1 1 d . U
H32A H 0.7495 -0.1230 0.3466 0.074 Uiso 1 1 calc GR .
H32B H 0.6419 -0.0339 0.3291 0.074 Uiso 1 1 calc GR .
H32C H 0.8196 -0.0009 0.3474 0.074 Uiso 1 1 calc GR .
C8 C 0.6816(6) 0.4310(4) 0.4092(2) 0.0380(9) Uani 1 1 d . U
C17 C 0.6319(7) 0.6251(5) 0.2216(3) 0.0486(13) Uani 1 1 d . U
H17A H 0.5420 0.6516 0.2017 0.073 Uiso 1 1 calc GR .
H17B H 0.7099 0.6227 0.1931 0.073 Uiso 1 1 calc GR .
H17C H 0.6721 0.6727 0.2564 0.073 Uiso 1 1 calc GR .
C20 C 1.0657(6) -0.2283(5) 0.1411(3) 0.0467(11) Uani 1 1 d . U
H20 H 1.0206 -0.2716 0.1702 0.056 Uiso 1 1 calc R .
C21 C 1.1740(7) -0.2693(5) 0.1056(3) 0.0513(12) Uani 1 1 d . U
H21 H 1.1994 -0.3394 0.1102 0.062 Uiso 1 1 calc R .
C18 C 0.5316(8) 0.4425(5) 0.1869(3) 0.0556(15) Uani 1 1 d . U
H18A H 0.4986 0.3705 0.1990 0.083 Uiso 1 1 calc GR .
H18B H 0.6142 0.4400 0.1605 0.083 Uiso 1 1 calc GR .
H18C H 0.4458 0.4711 0.1653 0.083 Uiso 1 1 calc GR .
C15 C 0.5262(6) 0.3735(5) 0.4215(3) 0.0509(13) Uani 1 1 d . U
H15A H 0.5041 0.3082 0.3958 0.076 Uiso 1 1 calc GR .
H15B H 0.4471 0.4200 0.4126 0.076 Uiso 1 1 calc GR .
H15C H 0.5281 0.3557 0.4640 0.076 Uiso 1 1 calc GR .
C36 C 1.0638(7) 0.2422(5) 0.1083(3) 0.0556(15) Uani 1 1 d . U
H36A H 1.0668 0.2950 0.1417 0.083 Uiso 1 1 calc GR .
H36B H 0.9700 0.2433 0.0819 0.083 Uiso 1 1 calc GR .
H36C H 1.1520 0.2590 0.0852 0.083 Uiso 1 1 calc GR .
C35 C 1.2186(6) 0.1343(5) 0.1701(3) 0.0509(13) Uani 1 1 d . U
H35A H 1.3025 0.1555 0.1455 0.076 Uiso 1 1 calc GR .
H35B H 1.2268 0.0625 0.1839 0.076 Uiso 1 1 calc GR .
H35C H 1.2235 0.1843 0.2051 0.076 Uiso 1 1 calc GR .
C34 C 1.0597(6) 0.0545(5) 0.0794(2) 0.0430(11) Uani 1 1 d . U
H34A H 0.9555 0.0482 0.0589 0.052 Uiso 1 1 calc R .
H34B H 1.1299 0.0842 0.0503 0.052 Uiso 1 1 calc R .
C10 C 0.9457(6) 0.4748(4) 0.4115(2) 0.0374(10) Uani 1 1 d . U
C9 C 0.8267(6) 0.3940(4) 0.4221(2) 0.0385(10) Uani 1 1 d . U
C2 C 0.5968(6) 0.7018(4) 0.4231(2) 0.0396(10) Uani 1 1 d . U
H2 H 0.6739 0.7093 0.4557 0.048 Uiso 1 1 calc R .
C14 C 0.8501(8) 0.2854(5) 0.4487(3) 0.0535(14) Uani 1 1 d . U
H14A H 0.8270 0.2864 0.4910 0.080 Uiso 1 1 calc GR .
H14B H 0.9561 0.2720 0.4463 0.080 Uiso 1 1 calc GR .
H14C H 0.7823 0.2289 0.4257 0.080 Uiso 1 1 calc GR .
C13 C 1.1170(6) 0.4702(5) 0.4234(3) 0.0457(12) Uani 1 1 d . U
H13A H 1.1433 0.4659 0.4668 0.069 Uiso 1 1 calc GR .
H13B H 1.1726 0.5343 0.4090 0.069 Uiso 1 1 calc GR .
H13C H 1.1449 0.4073 0.4019 0.069 Uiso 1 1 calc GR .
B2 B 0.6282(6) 0.2163(4) 0.2740(2) 0.0286(8) Uani 1 1 d . U
B3 B 1.0180(8) 0.2405(6) 0.2903(3) 0.0489(16) Uani 1 1 d . .
B4 B 0.6426(9) 0.1634(7) 0.1039(4) 0.0523(17) Uani 1 1 d . .
B1 B 1.0066(8) 0.5165(6) 0.2319(3) 0.0474(15) Uani 1 1 d . .
H1A H 0.939(5) 0.573(4) 0.255(2) 0.022(11) Uiso 1 1 d . .
H1D H 0.910(7) 0.441(5) 0.199(3) 0.057(17) Uiso 1 1 d . .
H1C H 1.102(6) 0.566(4) 0.199(2) 0.043(15) Uiso 1 1 d . .
H3B H 0.977(6) 0.152(4) 0.290(2) 0.031(13) Uiso 1 1 d . .
H4A H 0.726(7) 0.113(5) 0.084(3) 0.054(17) Uiso 1 1 d . .
H4B H 0.553(8) 0.178(5) 0.068(3) 0.063(19) Uiso 1 1 d . .
H3C H 1.167(7) 0.321(5) 0.293(3) 0.061(18) Uiso 1 1 d . .
H3A H 0.986(6) 0.276(4) 0.248(3) 0.041(14) Uiso 1 1 d . .
H4C H 0.705(8) 0.221(6) 0.119(3) 0.06(2) Uiso 1 1 d . .
H1B H 1.075(7) 0.487(5) 0.276(3) 0.048(16) Uiso 1 1 d . .

loop_
_atom_site_aniso_label
_atom_site_aniso_U_11
_atom_site_aniso_U_22
_atom_site_aniso_U_33
_atom_site_aniso_U_23
_atom_site_aniso_U_13
_atom_site_aniso_U_12
Sm1 0.02955(14) 0.03309(15) 0.03608(15) 0.00456(10) 0.00295(10) 0.00696(10)
Sm2 0.02820(14) 0.03182(14) 0.03662(15) 0.00597(10) 0.00447(10) 0.00778(10)
N1 0.036(2) 0.042(2) 0.041(2) 0.0023(18) -0.0012(18) 0.0100(18)
N2 0.026(2) 0.048(2) 0.043(2) 0.0084(19) 0.0075(17) 0.0079(18)
C26 0.032(2) 0.031(2) 0.046(2) 0.0101(18) 0.0051(18) 0.0088(17)
C25 0.0325(19) 0.0334(19) 0.044(2) 0.0080(17) 0.0056(16) 0.0100(16)
C27 0.034(2) 0.032(2) 0.046(2) 0.0137(19) 0.0070(19) 0.0092(18)
C6 0.0298(19) 0.043(2) 0.044(2) 0.0095(18) 0.0074(17) 0.0074(17)
C1 0.0310(19) 0.040(2) 0.039(2) 0.0097(17) 0.0073(16) 0.0090(17)
C11 0.033(2) 0.037(2) 0.035(2) 0.0020(17) 0.0013(17) 0.0078(17)
C29 0.033(2) 0.036(2) 0.047(2) 0.0050(18) 0.0069(18) 0.0075(17)
C7 0.033(2) 0.040(2) 0.037(2) 0.0055(17) 0.0057(17) 0.0110(17)
C5 0.030(2) 0.050(2) 0.048(2) 0.011(2) 0.0065(19) 0.0115(19)
C3 0.038(2) 0.047(2) 0.045(2) 0.002(2) 0.013(2) 0.012(2)
C28 0.031(2) 0.034(2) 0.049(2) 0.0082(19) 0.0079(19) 0.0045(18)
C4 0.034(2) 0.045(2) 0.054(3) 0.008(2) 0.008(2) 0.0135(19)
C33 0.039(3) 0.053(3) 0.052(3) 0.017(2) 0.004(2) 0.017(2)
C12 0.034(2) 0.039(3) 0.056(3) -0.001(2) 0.005(2) 0.009(2)
C19 0.0301(18) 0.039(2) 0.044(2) 0.0048(17) 0.0056(15) 0.0076(16)
C24 0.031(2) 0.047(2) 0.045(2) 0.0032(19) 0.0079(18) 0.0103(18)
C30 0.033(3) 0.055(3) 0.054(3) -0.009(2) 0.003(2) 0.003(2)
C31 0.031(3) 0.049(3) 0.064(3) 0.003(3) 0.016(2) 0.002(2)
C22 0.037(2) 0.051(3) 0.052(3) -0.001(2) 0.009(2) 0.014(2)
C16 0.035(2) 0.048(2) 0.049(2) 0.006(2) 0.0004(19) 0.008(2)
C23 0.034(2) 0.056(3) 0.045(2) 0.002(2) 0.0087(19) 0.014(2)
C32 0.048(3) 0.055(3) 0.051(3) 0.020(2) 0.015(2) 0.016(2)
C8 0.036(2) 0.041(2) 0.040(2) 0.0103(18) 0.0072(18) 0.0104(18)
C17 0.046(3) 0.054(3) 0.051(3) 0.016(3) 0.014(2) 0.017(2)
C20 0.040(2) 0.046(2) 0.056(2) 0.002(2) 0.012(2) 0.010(2)
C21 0.043(2) 0.046(3) 0.067(3) -0.002(2) 0.010(2) 0.014(2)
C18 0.057(4) 0.064(4) 0.047(3) -0.002(3) -0.006(3) 0.019(3)
C15 0.040(3) 0.060(3) 0.056(3) 0.015(3) 0.017(2) 0.005(2)
C36 0.046(3) 0.055(3) 0.070(4) 0.016(3) 0.018(3) 0.007(3)
C35 0.027(2) 0.064(3) 0.063(3) 0.000(3) 0.005(2) 0.008(2)
C34 0.033(2) 0.056(3) 0.043(2) 0.008(2) 0.0090(19) 0.013(2)
C10 0.032(2) 0.048(2) 0.035(2) 0.0033(19) 0.0013(18) 0.0142(19)
C9 0.040(2) 0.042(2) 0.038(2) 0.0135(19) 0.0087(19) 0.0161(19)
C2 0.036(2) 0.044(2) 0.042(2) 0.0034(19) 0.0081(18) 0.0119(18)
C14 0.060(3) 0.052(3) 0.056(3) 0.027(3) 0.010(3) 0.024(3)
C13 0.039(3) 0.051(3) 0.048(3) 0.000(2) -0.005(2) 0.016(2)
B2 0.027(2) 0.0315(18) 0.029(2) 0.0091(17) 0.0083(17) 0.0039(13)
B3 0.038(3) 0.054(4) 0.052(4) -0.010(3) -0.010(3) 0.014(3)
B4 0.044(4) 0.066(5) 0.051(4) 0.013(3) 0.002(3) 0.022(4)
B1 0.038(3) 0.062(4) 0.045(3) 0.011(3) 0.017(3) 0.007(3)

loop_
_atom_type_symbol
_atom_type_description
_atom_type_scat_dispersion_real
_atom_type_scat_dispersion_imag
_atom_type_scat_source
C C 0.0033 0.0016 'International Tables Vol C Tables 4.2.6.8 and 6.1.1.4'
H H 0.0000 0.0000 'International Tables Vol C Tables 4.2.6.8 and 6.1.1.4'
B B 0.0013 0.0007 'International Tables Vol C Tables 4.2.6.8 and 6.1.1.4'
N N 0.0061 0.0033 'International Tables Vol C Tables 4.2.6.8 and 6.1.1.4'
Sm Sm -0.1638 3.4418 'International Tables Vol C Tables 4.2.6.8 and 6.1.1.4'

loop_
_geom_angle_atom_site_label_1
_geom_angle_atom_site_label_2
_geom_angle_atom_site_label_3
_geom_angle
N1 Sm1 C11 95.66(14)
N1 Sm1 C7 76.54(14)
N1 Sm1 C8 92.58(14)
N1 Sm1 C10 126.01(14)
N1 Sm1 C9 122.34(14)
N1 Sm1 B2 89.43(14)
N1 Sm1 B3 145.06(16)
C11 Sm1 C7 30.69(15)
C11 Sm1 C8 51.05(15)
C11 Sm1 C9 50.83(15)
C11 Sm1 B2 139.23(14)
C11 Sm1 B3 118.56(16)
C7 Sm1 C8 31.16(15)
C7 Sm1 C9 50.53(15)
C7 Sm1 B2 114.41(15)
C7 Sm1 B3 137.20(17)
C8 Sm1 B2 88.39(15)
C8 Sm1 B3 113.73(18)
C10 Sm1 C11 31.69(15)
C10 Sm1 C7 51.27(15)
C10 Sm1 C8 50.61(15)
C10 Sm1 C9 30.30(16)
C10 Sm1 B2 121.39(16)
C10 Sm1 B3 88.92(16)
C9 Sm1 C8 30.08(15)
C9 Sm1 B2 92.82(16)
C9 Sm1 B3 87.52(17)
B2 Sm1 B3 69.76(17)
B1 Sm1 N1 89.60(19)
B1 Sm1 C11 93.3(2)
B1 Sm1 C7 116.5(2)
B1 Sm1 C8 144.4(2)
B1 Sm1 C10 100.9(2)
B1 Sm1 C9 130.5(2)
B1 Sm1 B2 127.23(19)
B1 Sm1 B3 82.1(2)
N2 Sm2 C26 89.96(14)
N2 Sm2 C25 75.29(14)
N2 Sm2 C27 120.32(14)
N2 Sm2 C29 95.45(14)
N2 Sm2 C28 125.09(14)
N2 Sm2 B2 144.08(14)
N2 Sm2 B3 84.60(18)
N2 Sm2 B4 92.48(19)
C26 Sm2 B2 115.01(14)
C26 Sm2 B3 91.53(18)
C25 Sm2 C26 30.55(15)
C25 Sm2 C27 50.70(15)
C25 Sm2 C29 30.61(15)
C25 Sm2 B2 138.47(14)
C25 Sm2 B3 115.96(17)
C27 Sm2 C26 30.49(14)
C27 Sm2 C29 51.00(16)
C27 Sm2 B2 88.45(14)
C27 Sm2 B3 96.6(2)
C29 Sm2 C26 50.56(16)
C29 Sm2 B2 120.23(14)
C29 Sm2 B3 142.06(18)
C28 Sm2 C26 50.75(15)
C28 Sm2 C25 51.13(15)
C28 Sm2 C27 30.82(16)
C28 Sm2 C29 31.33(15)
C28 Sm2 B2 90.74(14)
C28 Sm2 B3 125.9(2)
B3 Sm2 B2 70.09(17)
B4 Sm2 C26 138.7(2)
B4 Sm2 C25 111.5(2)
B4 Sm2 C27 126.6(2)
B4 Sm2 C29 88.2(2)
B4 Sm2 C28 96.3(2)
B4 Sm2 B2 85.20(19)
B4 Sm2 B3 129.8(2)
C16 N1 Sm1 109.5(3)
C16 N1 C17 109.9(4)
C16 N1 C18 107.1(4)
C17 N1 Sm1 116.9(3)
C18 N1 Sm1 105.7(3)
C18 N1 C17 107.2(4)
C36 N2 Sm2 104.8(3)
C36 N2 C35 108.2(5)
C36 N2 C34 108.4(4)
C35 N2 Sm2 114.3(3)
C35 N2 C34 108.7(4)
C34 N2 Sm2 112.3(3)
C25 C26 Sm2 73.8(3)
C25 C26 C33 126.2(4)
C27 C26 Sm2 74.0(3)
C27 C26 C25 108.2(4)
C27 C26 C33 125.4(5)
C33 C26 Sm2 122.3(3)
C26 C25 Sm2 75.7(3)
C26 C25 C19 125.3(4)
C29 C25 Sm2 75.0(3)
C29 C25 C26 108.6(4)
C29 C25 C19 124.5(5)
C19 C25 Sm2 127.1(3)
C26 C27 Sm2 75.5(3)
C26 C27 C28 108.5(4)
C26 C27 C32 125.9(5)
C28 C27 Sm2 74.3(3)
C28 C27 C32 125.5(5)
C32 C27 Sm2 119.0(3)
C1 C6 C5 118.9(5)
C1 C6 C16 123.3(4)
C5 C6 C16 117.8(5)
C6 C1 C7 124.8(5)
C2 C1 C6 118.4(5)
C2 C1 C7 116.8(5)
C7 C11 Sm1 74.7(3)
C7 C11 C12 125.3(4)
C7 C11 C10 106.9(4)
C12 C11 Sm1 120.0(3)
C10 C11 Sm1 73.4(3)
C10 C11 C12 127.7(5)
C25 C29 Sm2 74.4(3)
C25 C29 C28 107.6(5)
C25 C29 C30 126.9(5)
C28 C29 Sm2 74.0(3)
C28 C29 C30 125.3(5)
C30 C29 Sm2 121.7(4)
C1 C7 Sm1 124.6(3)
C11 C7 Sm1 74.6(3)
C11 C7 C1 126.1(4)
C11 C7 C8 108.4(4)
C8 C7 Sm1 76.0(3)
C8 C7 C1 124.5(4)
C4 C5 C6 121.6(5)
C4 C3 C2 120.3(5)
C27 C28 Sm2 74.9(3)
C27 C28 C29 107.2(4)
C27 C28 C31 126.7(5)
C29 C28 Sm2 74.6(3)
C29 C28 C31 126.1(5)
C31 C28 Sm2 118.9(3)
C3 C4 C5 119.1(5)
C24 C19 C25 124.5(4)
C20 C19 C25 115.9(5)
C20 C19 C24 119.5(5)
C19 C24 C23 117.2(5)
C19 C24 C34 124.7(4)
C23 C24 C34 118.0(5)
C23 C22 C21 120.4(5)
N1 C16 C6 114.8(4)
C22 C23 C24 122.4(5)
C7 C8 Sm1 72.9(3)
C7 C8 C15 126.2(5)
C15 C8 Sm1 124.6(4)
C9 C8 Sm1 73.9(3)
C9 C8 C7 106.8(4)
C9 C8 C15 126.5(5)
C19 C20 C21 121.8(5)
C22 C21 C20 118.6(5)
C24 C34 N2 118.3(4)
C11 C10 Sm1 74.9(3)
C11 C10 C13 125.3(5)
C9 C10 Sm1 76.3(3)
C9 C10 C11 107.6(4)
C9 C10 C13 126.9(5)
C13 C10 Sm1 119.0(3)
C8 C9 Sm1 76.0(3)
C8 C9 C14 124.5(5)
C10 C9 Sm1 73.4(3)
C10 C9 C8 110.2(4)
C10 C9 C14 125.1(5)
C14 C9 Sm1 121.4(4)
C1 C2 C3 121.6(5)
Sm1 B2 Sm2 101.34(15)
Sm2 B3 Sm1 97.04(18)

loop_
_geom_bond_atom_site_label_1
_geom_bond_atom_site_label_2
_geom_bond_distance
Sm1 N1 2.615(4)
Sm1 C11 2.672(5)
Sm1 C7 2.674(5)
Sm1 C8 2.715(5)
Sm1 C10 2.652(5)
Sm1 C9 2.689(5)
Sm1 B2 2.823(5)
Sm1 B3 3.039(7)
Sm1 B1 2.589(6)
Sm2 N2 2.598(4)
Sm2 C26 2.696(5)
Sm2 C25 2.671(5)
Sm2 C27 2.677(5)
Sm2 C29 2.678(5)
Sm2 C28 2.670(5)
Sm2 B2 2.938(5)
Sm2 B3 2.909(7)
Sm2 B4 2.601(7)
N1 C16 1.493(7)
N1 C17 1.495(7)
N1 C18 1.494(7)
N2 C36 1.447(7)
N2 C35 1.493(7)
N2 C34 1.495(7)
C26 C25 1.414(7)
C26 C27 1.413(7)
C26 C33 1.503(7)
C25 C29 1.412(7)
C25 C19 1.493(7)
C27 C28 1.421(7)
C27 C32 1.504(7)
C6 C1 1.399(7)
C6 C5 1.409(7)
C6 C16 1.513(8)
C1 C7 1.482(7)
C1 C2 1.393(7)
C11 C7 1.415(7)
C11 C12 1.496(7)
C11 C10 1.454(7)
C29 C28 1.444(7)
C29 C30 1.506(8)
C7 C8 1.448(7)
C5 C4 1.390(8)
C3 C4 1.364(8)
C3 C2 1.394(7)
C28 C31 1.509(7)
C19 C24 1.412(7)
C19 C20 1.391(7)
C24 C23 1.418(7)
C24 C34 1.480(7)
C22 C23 1.359(8)
C22 C21 1.390(8)
C8 C15 1.504(7)
C8 C9 1.402(7)
C20 C21 1.396(7)
C10 C9 1.396(7)
C10 C13 1.500(7)
C9 C14 1.517(7)
